data_7035779
loop_
_publ_author_name
'Chernyshev, Alexander N.'
'Chernysheva, Maria V.'
'Hirva, Pipsa'
'Kukushkin, Vadim Yu'
'Haukka, Matti'

_publ_section_title
;
 Weak aurophilic interactions in a series of Au(iii) double salts.
;
_journal_issue 32
_journal_name_full 'Dalton transactions (Cambridge, England : 2003)'
_journal_page_first 14523
_journal_page_last 14531
_journal_paper_doi 10.1039/c4dt03167a
_journal_volume 44
_journal_year 2015
_chemical_formula_moiety 'C10 H8 Au Br2 N2, 0.5(Au Br4), 0.5(Au Br2)'
_chemical_formula_sum 'C10 H8 Au2 Br5 N2'
_chemical_formula_weight 949.67
_chemical_name_systematic
;
 ?
;
_space_group_crystal_system triclinic
_space_group_IT_number 2
_space_group_name_Hall '-P 1'
_space_group_name_H-M_alt 'P -1'
_symmetry_space_group_name_Hall '-P 1'
_symmetry_space_group_name_H-M 'P -1'
_atom_sites_solution_hydrogens geom
_audit_creation_method SHELXL-2014
_audit_update_record
;
2014-10-14 deposited with the CCDC.
2015-07-14 downloaded from the CCDC.
;
_cell_angle_alpha 102.236(2)
_cell_angle_beta 98.441(2)
_cell_angle_gamma 117.4040(10)
_cell_formula_units_Z 2
_cell_length_a 8.7748(8)
_cell_length_b 9.3873(8)
_cell_length_c 12.1551(11)
_cell_measurement_reflns_used 7393
_cell_measurement_temperature 120(2)
_cell_measurement_theta_max 31.94
_cell_measurement_theta_min 2.58
_cell_volume 833.53(13)
_computing_cell_refinement 'Denzo/Scalepack (Otwinowski & Minor, 1997)'
_computing_data_collection 'Collect (Bruker AXS BV, 1997-2008)'
_computing_data_reduction 'Denzo/Scalepack (Otwinowski & Minor, 1997)'
_computing_molecular_graphics 'CrystaMaker (CrystalMaker Software ltd., 2011)'
_computing_publication_material 'SHELXL-2014 (Sheldrick, 2014)'
_computing_structure_refinement 'SHELXL-2014 (Sheldrick, 2014)'
_computing_structure_solution 'SUPERFLIP (Palatinus & Chapuis, 2007)'
_diffrn_ambient_temperature 120(2)
_diffrn_detector_area_resol_mean 16
_diffrn_measured_fraction_theta_full 0.999
_diffrn_measured_fraction_theta_max 0.999
_diffrn_measurement_device '62mm x 62mm CCD camera on \k-goniostat'
_diffrn_measurement_device_type 'Bruker KAPPA APEX II CCD'
_diffrn_measurement_method '\f scans and \w scans with \k offset'
_diffrn_radiation_monochromator 'horizontally mounted graphite crystal'
_diffrn_radiation_source 'fine-focus sealed tube'
_diffrn_radiation_type MoK\a
_diffrn_radiation_wavelength 0.71073
_diffrn_reflns_av_R_equivalents 0.0411
_diffrn_reflns_av_unetI/netI 0.0336
_diffrn_reflns_laue_measured_fraction_full 0.999
_diffrn_reflns_laue_measured_fraction_max 0.999
_diffrn_reflns_limit_h_max 10
_diffrn_reflns_limit_h_min -10
_diffrn_reflns_limit_k_max 11
_diffrn_reflns_limit_k_min -11
_diffrn_reflns_limit_l_max 14
_diffrn_reflns_limit_l_min -14
_diffrn_reflns_number 14863
_diffrn_reflns_point_group_measured_fraction_full 0.999
_diffrn_reflns_point_group_measured_fraction_max 0.999
_diffrn_reflns_theta_full 25.242
_diffrn_reflns_theta_max 25.498
_diffrn_reflns_theta_min 1.787
_exptl_absorpt_coefficient_mu 29.551
_exptl_absorpt_correction_T_max 0.2174
_exptl_absorpt_correction_T_min 0.0735
_exptl_absorpt_correction_type numerical
_exptl_absorpt_process_details 'SADABS (Sheldrick, 2008)'
_exptl_crystal_colour red
_exptl_crystal_density_diffrn 3.784
_exptl_crystal_description block
_exptl_crystal_F_000 830
_exptl_crystal_size_max 0.218
_exptl_crystal_size_mid 0.213
_exptl_crystal_size_min 0.184
_refine_diff_density_max 1.746
_refine_diff_density_min -1.394
_refine_diff_density_rms 0.219
_refine_ls_extinction_method none
_refine_ls_goodness_of_fit_ref 1.105
_refine_ls_hydrogen_treatment constr
_refine_ls_matrix_type full
_refine_ls_number_parameters 175
_refine_ls_number_reflns 3108
_refine_ls_number_restraints 0
_refine_ls_restrained_S_all 1.105
_refine_ls_R_factor_all 0.0347
_refine_ls_R_factor_gt 0.0288
_refine_ls_shift/su_max 0.001
_refine_ls_shift/su_mean 0.000
_refine_ls_structure_factor_coef Fsqd
_refine_ls_weighting_details 'w=1/[\s^2^(Fo^2^)+(0.0181P)^2^+8.8812P] where P=(Fo^2^+2Fc^2^)/3'
_refine_ls_weighting_scheme calc
_refine_ls_wR_factor_gt 0.0641
_refine_ls_wR_factor_ref 0.0661
_reflns_Friedel_coverage 0.000
_reflns_number_gt 2770
_reflns_number_total 3108
_reflns_threshold_expression 'I > 2\s(I)'
_cod_data_source_file c4dt03167a2.cif
_cod_data_source_block 10
_cod_depositor_comments 'Adding full bibliography for 7035778--7035794.cif.'
_cod_database_code 7035779
_shelx_space_group_comment
;
The symmetry employed for this shelxl refinement is uniquely defined
by the following loop, which should always be used as a source of
symmetry information in preference to the above space-group names.
They are only intended as comments.
;
_shelx_estimated_absorpt_t_min 0.060
_shelx_estimated_absorpt_t_max 0.074
_shelxl_version_number 2014-3

loop_
_space_group_symop_operation_xyz
'x, y, z'
'-x, -y, -z'

loop_
_atom_site_label
_atom_site_type_symbol
_atom_site_fract_x
_atom_site_fract_y
_atom_site_fract_z
_atom_site_U_iso_or_equiv
_atom_site_adp_type
_atom_site_occupancy
_atom_site_site_symmetry_order
_atom_site_calc_flag
_atom_site_refinement_flags_posn
_atom_site_refinement_flags_adp
_atom_site_refinement_flags_occupancy
Au2 Au 0.0000 1.0000 0.0000 0.01943(11) Uani 1 2 d S . P
Au3 Au 0.5000 1.0000 0.5000 0.02168(12) Uani 1 2 d S . P
Au1 Au -0.07601(4) 0.76803(4) 0.27474(3) 0.01923(10) Uani 1 1 d . . .
Br2 Br -0.31737(11) 0.75928(12) 0.34842(8) 0.0272(2) Uani 1 1 d . . .
Br5 Br 0.25066(12) 0.74014(12) 0.48953(8) 0.0302(2) Uani 1 1 d . . .
Br3 Br -0.26727(12) 0.74833(11) -0.00633(8) 0.0278(2) Uani 1 1 d . . .
Br1 Br -0.23177(13) 0.46654(12) 0.21667(10) 0.0361(2) Uani 1 1 d . . .
Br4 Br -0.10736(12) 1.17553(12) 0.09394(8) 0.0275(2) Uani 1 1 d . . .
N2 N 0.0697(10) 1.0264(9) 0.3203(6) 0.0226(16) Uani 1 1 d . . .
N1 N 0.1386(9) 0.7965(9) 0.2159(6) 0.0214(15) Uani 1 1 d . . .
C6 C 0.2306(10) 1.0887(11) 0.2946(7) 0.0200(17) Uani 1 1 d . . .
C5 C 0.2671(11) 0.9572(11) 0.2361(7) 0.0212(18) Uani 1 1 d . . .
C10 C 0.0197(11) 1.1331(12) 0.3695(8) 0.0243(19) Uani 1 1 d . . .
H10C H -0.0925 1.0887 0.3864 0.029 Uiso 1 1 calc R U .
C3 C 0.4460(12) 0.8666(13) 0.1486(8) 0.029(2) Uani 1 1 d . . .
H3C H 0.5517 0.8910 0.1252 0.035 Uiso 1 1 calc R U .
C4 C 0.4226(12) 0.9977(12) 0.2038(8) 0.027(2) Uani 1 1 d . . .
H4C H 0.5115 1.1124 0.2189 0.032 Uiso 1 1 calc R U .
C9 C 0.1258(12) 1.3052(11) 0.3966(8) 0.0252(19) Uani 1 1 d . . .
H9C H 0.0882 1.3793 0.4318 0.030 Uiso 1 1 calc R U .
C1 C 0.1623(12) 0.6702(12) 0.1621(8) 0.0249(19) Uani 1 1 d . . .
H1C H 0.0713 0.5562 0.1470 0.030 Uiso 1 1 calc R U .
C7 C 0.3404(12) 1.2569(11) 0.3199(7) 0.0230(19) Uani 1 1 d . . .
H7C H 0.4522 1.2989 0.3025 0.028 Uiso 1 1 calc R U .
C2 C 0.3167(12) 0.7021(12) 0.1280(8) 0.027(2) Uani 1 1 d . . .
H2C H 0.3319 0.6115 0.0912 0.032 Uiso 1 1 calc R U .
C8 C 0.2887(12) 1.3683(12) 0.3714(8) 0.028(2) Uani 1 1 d . . .
H8C H 0.3646 1.4868 0.3891 0.034 Uiso 1 1 calc R U .

loop_
_atom_site_aniso_label
_atom_site_aniso_U_11
_atom_site_aniso_U_22
_atom_site_aniso_U_33
_atom_site_aniso_U_23
_atom_site_aniso_U_13
_atom_site_aniso_U_12
Au2 0.0185(2) 0.0207(3) 0.0207(2) 0.00832(19) 0.00675(18) 0.0101(2)
Au3 0.0211(2) 0.0209(3) 0.0221(2) 0.00723(19) 0.00858(19) 0.0091(2)
Au1 0.01406(16) 0.01776(18) 0.02321(17) 0.00884(13) 0.00782(13) 0.00430(14)
Br2 0.0182(4) 0.0276(5) 0.0366(5) 0.0154(4) 0.0147(4) 0.0081(4)
Br5 0.0270(5) 0.0229(5) 0.0372(5) 0.0096(4) 0.0161(4) 0.0079(4)
Br3 0.0232(5) 0.0234(5) 0.0348(5) 0.0099(4) 0.0136(4) 0.0086(4)
Br1 0.0267(5) 0.0187(5) 0.0576(6) 0.0114(4) 0.0225(5) 0.0047(4)
Br4 0.0269(5) 0.0262(5) 0.0335(5) 0.0099(4) 0.0128(4) 0.0153(4)
N2 0.027(4) 0.012(4) 0.018(4) 0.003(3) 0.000(3) 0.004(3)
N1 0.020(4) 0.021(4) 0.025(4) 0.009(3) 0.013(3) 0.009(3)
C6 0.010(4) 0.019(5) 0.020(4) 0.008(4) 0.003(3) -0.001(3)
C5 0.015(4) 0.018(5) 0.023(4) 0.009(4) 0.007(3) 0.001(4)
C10 0.019(4) 0.032(5) 0.031(5) 0.016(4) 0.020(4) 0.013(4)
C3 0.024(5) 0.044(6) 0.030(5) 0.018(5) 0.014(4) 0.020(5)
C4 0.016(4) 0.025(5) 0.033(5) 0.006(4) 0.006(4) 0.006(4)
C9 0.022(5) 0.017(5) 0.034(5) 0.008(4) 0.015(4) 0.006(4)
C1 0.023(5) 0.018(5) 0.030(5) 0.009(4) 0.011(4) 0.007(4)
C7 0.019(4) 0.017(5) 0.026(5) 0.010(4) 0.007(4) 0.003(4)
C2 0.028(5) 0.025(5) 0.031(5) 0.007(4) 0.013(4) 0.017(4)
C8 0.021(5) 0.018(5) 0.035(5) 0.011(4) 0.013(4) 0.000(4)

loop_
_atom_type_symbol
_atom_type_description
_atom_type_scat_dispersion_real
_atom_type_scat_dispersion_imag
_atom_type_scat_source
C C 0.0033 0.0016 'International Tables Vol C Tables 4.2.6.8 and 6.1.1.4'
H H 0.0000 0.0000 'International Tables Vol C Tables 4.2.6.8 and 6.1.1.4'
Au Au -2.0133 8.8022 'International Tables Vol C Tables 4.2.6.8 and 6.1.1.4'
Br Br -0.2901 2.4595 'International Tables Vol C Tables 4.2.6.8 and 6.1.1.4'
N N 0.0061 0.0033 'International Tables Vol C Tables 4.2.6.8 and 6.1.1.4'

loop_
_geom_angle_atom_site_label_1
_geom_angle_atom_site_label_2
_geom_angle_atom_site_label_3
_geom_angle
_geom_angle_site_symmetry_1
_geom_angle_site_symmetry_3
Br4 Au2 Br4 180.0 . 2_575
Br4 Au2 Br3 90.35(3) . .
Br4 Au2 Br3 89.65(3) 2_575 .
Br4 Au2 Br3 89.65(3) . 2_575
Br4 Au2 Br3 90.35(3) 2_575 2_575
Br3 Au2 Br3 180.0 . 2_575
Br5 Au3 Br5 180.0 . 2_676
N1 Au1 N2 80.1(3) . .
N1 Au1 Br1 96.4(2) . .
N2 Au1 Br1 176.5(2) . .
N1 Au1 Br2 175.3(2) . .
N2 Au1 Br2 95.2(2) . .
Br1 Au1 Br2 88.30(3) . .
C10 N2 C6 119.7(7) . .
C10 N2 Au1 125.8(6) . .
C6 N2 Au1 114.6(6) . .
C5 N1 C1 118.8(7) . .
C5 N1 Au1 115.4(6) . .
C1 N1 Au1 125.8(6) . .
C7 C6 N2 120.9(8) . .
C7 C6 C5 124.8(8) . .
N2 C6 C5 114.4(7) . .
N1 C5 C4 122.4(8) . .
N1 C5 C6 115.6(7) . .
C4 C5 C6 122.0(8) . .
N2 C10 C9 121.9(8) . .
N2 C10 H10C 119.1 . .
C9 C10 H10C 119.1 . .
C2 C3 C4 119.9(8) . .
C2 C3 H3C 120.0 . .
C4 C3 H3C 120.0 . .
C5 C4 C3 118.4(8) . .
C5 C4 H4C 120.8 . .
C3 C4 H4C 120.8 . .
C10 C9 C8 118.5(8) . .
C10 C9 H9C 120.7 . .
C8 C9 H9C 120.7 . .
N1 C1 C2 121.8(8) . .
N1 C1 H1C 119.1 . .
C2 C1 H1C 119.1 . .
C6 C7 C8 119.5(8) . .
C6 C7 H7C 120.2 . .
C8 C7 H7C 120.2 . .
C3 C2 C1 118.7(8) . .
C3 C2 H2C 120.6 . .
C1 C2 H2C 120.6 . .
C9 C8 C7 119.5(8) . .
C9 C8 H8C 120.2 . .
C7 C8 H8C 120.2 . .

loop_
_geom_bond_atom_site_label_1
_geom_bond_atom_site_label_2
_geom_bond_distance
_geom_bond_site_symmetry_2
Au2 Br4 2.4195(9) .
Au2 Br4 2.4195(9) 2_575
Au2 Br3 2.4202(9) .
Au2 Br3 2.4202(9) 2_575
Au3 Br5 2.3722(9) .
Au3 Br5 2.3722(9) 2_676
Au1 N1 2.035(7) .
Au1 N2 2.048(7) .
Au1 Br1 2.3845(10) .
Au1 Br2 2.3921(9) .
N2 C10 1.335(11) .
N2 C6 1.371(11) .
N1 C5 1.343(11) .
N1 C1 1.348(11) .
C6 C7 1.350(12) .
C6 C5 1.480(12) .
C5 C4 1.380(12) .
C10 C9 1.373(13) .
C10 H10C 0.9500 .
C3 C2 1.369(14) .
C3 C4 1.390(13) .
C3 H3C 0.9500 .
C4 H4C 0.9500 .
C9 C8 1.383(12) .
C9 H9C 0.9500 .
C1 C2 1.393(12) .
C1 H1C 0.9500 .
C7 C8 1.390(13) .
C7 H7C 0.9500 .
C2 H2C 0.9500 .
C8 H8C 0.9500 .

loop_
_geom_torsion_atom_site_label_1
_geom_torsion_atom_site_label_2
_geom_torsion_atom_site_label_3
_geom_torsion_atom_site_label_4
_geom_torsion
C10 N2 C6 C7 0.8(12)
Au1 N2 C6 C7 180.0(6)
C10 N2 C6 C5 -177.7(7)
Au1 N2 C6 C5 1.5(9)
C1 N1 C5 C4 -0.1(12)
Au1 N1 C5 C4 178.6(7)
C1 N1 C5 C6 179.6(7)
Au1 N1 C5 C6 -1.8(9)
C7 C6 C5 N1 -178.2(8)
N2 C6 C5 N1 0.2(11)
C7 C6 C5 C4 1.4(13)
N2 C6 C5 C4 179.8(8)
C6 N2 C10 C9 -0.5(13)
Au1 N2 C10 C9 -179.6(7)
N1 C5 C4 C3 -0.1(13)
C6 C5 C4 C3 -179.7(8)
C2 C3 C4 C5 -0.3(13)
N2 C10 C9 C8 0.2(14)
C5 N1 C1 C2 0.6(13)
Au1 N1 C1 C2 -178.0(6)
N2 C6 C7 C8 -0.7(13)
C5 C6 C7 C8 177.7(8)
C4 C3 C2 C1 0.7(13)
N1 C1 C2 C3 -0.9(14)
C10 C9 C8 C7 0.0(13)
C6 C7 C8 C9 0.3(13)
